data_2008496
loop_
_publ_author_name
'Linden, Anthony'
'Bienz, Stefan'

_publ_section_title
;
 <i>N</i>,<i>N</i>'-Dibenzenesulfonylputrescine
;
_journal_issue 5
_journal_name_full 'Acta Crystallographica Section C'
_journal_page_first IUC9900046
_journal_paper_doi 10.1107/S010827019909945X
_journal_volume 55
_journal_year 1999
_chemical_formula_moiety 'C16 H20 N2 O4 S2'
_chemical_formula_sum 'C16 H20 N2 O4 S2'
_chemical_formula_weight 368.46
_chemical_melting_point 403.8(4)
_chemical_name_common N,N'-dibenzenesulfonylputrescine
_chemical_name_systematic
;
N-{4-[(benzenesulfonyl)amino]butyl}benzenesulfonamide
;
_space_group_IT_number 14
_symmetry_cell_setting monoclinic
_symmetry_space_group_name_Hall '-P 2yn'
_symmetry_space_group_name_H-M 'P 1 21/n 1'
_audit_creation_method SHELXL-97
_cell_angle_alpha 90.00
_cell_angle_beta 107.705(10)
_cell_angle_gamma 90.00
_cell_formula_units_Z 2
_cell_length_a 10.649(2)
_cell_length_b 5.8777(16)
_cell_length_c 14.8257(15)
_cell_measurement_reflns_used 25
_cell_measurement_temperature 173(2)
_cell_measurement_theta_max 20.0
_cell_measurement_theta_min 18.5
_cell_volume 884.0(3)
_computing_cell_refinement 'MSC/AFC Diffractometer Control Software'
_computing_data_collection
;
MSC/AFC Diffractometer Control Software (Molecular Structure
Corporation, 1991)
;
_computing_data_reduction 'TEXSAN (Molecular Structure Corporation, 1989)'
_computing_molecular_graphics 'ORTEPII (Johnson, 1976)'
_computing_publication_material SHELXL97
_computing_structure_refinement 'SHELXL97 (Sheldrick, 1997a)'
_computing_structure_solution 'SHELXS97 (Sheldrick, 1997b)'
_diffrn_ambient_temperature 173(2)
_diffrn_measured_fraction_theta_full 0.990
_diffrn_measured_fraction_theta_max 0.990
_diffrn_measurement_device_type 'Rigaku AFC-5R'
_diffrn_measurement_method \w-2\q
_diffrn_radiation_monochromator graphite
_diffrn_radiation_source 'Rigaku rotating anode generator'
_diffrn_radiation_type MoK\a
_diffrn_radiation_wavelength 0.71069
_diffrn_reflns_av_R_equivalents 0.024
_diffrn_reflns_av_sigmaI/netI 0.0333
_diffrn_reflns_limit_h_max 13
_diffrn_reflns_limit_h_min 0
_diffrn_reflns_limit_k_max 7
_diffrn_reflns_limit_k_min 0
_diffrn_reflns_limit_l_max 18
_diffrn_reflns_limit_l_min -19
_diffrn_reflns_number 2339
_diffrn_reflns_theta_full 27.45
_diffrn_reflns_theta_max 27.5
_diffrn_reflns_theta_min 2.5
_diffrn_standards_decay_% 0
_diffrn_standards_interval_count 150
_diffrn_standards_number 3
_exptl_absorpt_coefficient_mu 0.323
_exptl_absorpt_correction_T_max 1.000
_exptl_absorpt_correction_T_min 0.910
_exptl_absorpt_correction_type '\y scan'
_exptl_absorpt_process_details '(North et al., 1968)'
_exptl_crystal_colour colourless
_exptl_crystal_density_diffrn 1.384
_exptl_crystal_density_method 'not measured'
_exptl_crystal_description plate
_exptl_crystal_F_000 388
_exptl_crystal_size_max 0.46
_exptl_crystal_size_mid 0.35
_exptl_crystal_size_min 0.12
_refine_diff_density_max 0.322
_refine_diff_density_min -0.269
_refine_ls_extinction_method none
_refine_ls_goodness_of_fit_ref 1.027
_refine_ls_hydrogen_treatment mixed
_refine_ls_matrix_type full
_refine_ls_number_parameters 113
_refine_ls_number_reflns 2025
_refine_ls_number_restraints 0
_refine_ls_restrained_S_all 1.027
_refine_ls_R_factor_all 0.060
_refine_ls_R_factor_gt 0.036
_refine_ls_shift/su_max 0.000
_refine_ls_shift/su_mean 0.000
_refine_ls_structure_factor_coef Fsqd
_refine_ls_weighting_details 'w = 1/[\s^2^(Fo^2^)+(0.0522P)^2^+0.2504P] where P = (Fo^2^+2Fc^2^)/3'
_refine_ls_weighting_scheme calc
_refine_ls_wR_factor_ref 0.105
_reflns_number_gt 1541
_reflns_number_total 2025
_reflns_threshold_expression I>2\s(I)
_cod_data_source_file qa0111.cif
_cod_data_source_block QA0111
_cod_depositor_comments
;
The following automatic conversions were performed:

'_chemical_melting_point' value '403.4-404.1' was changed to
'403.8(4)' - the average value was taken and precision was estimated.

Automatic conversion script
Id: cif_fix_values 1646 2011-03-28 12:23:43Z adriana 

The following automatic conversions were performed:

'_chemical_melting_point' value '403.4-404.1' was changed to
'403.8(4)' - the average value was taken and precision was estimated.

Automatic conversion script
Id: cif_fix_values 1715 2011-07-08 13:25:40Z adriana 
;
_cod_original_sg_symbol_H-M 'P 21/n'
_cod_database_code 2008496

loop_
_symmetry_equiv_pos_as_xyz
'x, y, z'
'-x+1/2, y+1/2, -z+1/2'
'-x, -y, -z'
'x-1/2, -y-1/2, z-1/2'

loop_
_atom_site_label
_atom_site_fract_x
_atom_site_fract_y
_atom_site_fract_z
_atom_site_U_iso_or_equiv
_atom_site_adp_type
_atom_site_calc_flag
_atom_site_refinement_flags
_atom_site_occupancy
_atom_site_disorder_assembly
_atom_site_disorder_group
_atom_site_type_symbol
S1 .82476(4) -.00661(8) .13216(3) .02752(15) Uani d . 1 . . S
O1 .82203(14) -.1007(3) .04256(10) .0399(4) Uani d . 1 . . O
O2 .83649(14) -.1564(2) .21081(10) .0401(4) Uani d . 1 . . O
N1 .68807(14) .1311(3) .11752(11) .0274(3) Uani d . 1 . . N
H1 .677(2) .168(4) .1709(16) .045(7) Uiso d . 1 . . H
C2 .65789(18) .3216(3) .04969(14) .0327(4) Uani d . 1 . . C
H21 .6729 .2741 -.0103 .039 Uiso calc R 1 . . H
H22 .7170 .4514 .0759 .039 Uiso calc R 1 . . H
C3 .51554(18) .3939(3) .03070(13) .0310(4) Uani d . 1 . . C
H31 .4985 .4243 .0916 .037 Uiso calc R 1 . . H
H32 .4567 .2686 -.0014 .037 Uiso calc R 1 . . H
C4 .95358(17) .1950(3) .16515(13) .0281(4) Uani d . 1 . . C
C5 1.01814(19) .2573(4) .10059(14) .0359(5) Uani d . 1 . . C
H5 .9969 .1865 .0402 .043 Uiso calc R 1 . . H
C6 1.1143(2) .4248(4) .12567(16) .0463(6) Uani d . 1 . . C
H6 1.1590 .4697 .0820 .056 Uiso calc R 1 . . H
C7 1.1453(2) .5263(4) .21338(18) .0476(6) Uani d . 1 . . C
H7 1.2114 .6405 .2300 .057 Uiso calc R 1 . . H
C8 1.0806(2) .4629(4) .27746(16) .0436(5) Uani d . 1 . . C
H8 1.1027 .5332 .3380 .052 Uiso calc R 1 . . H
C9 .9841(2) .2978(3) .25369(14) .0356(4) Uani d . 1 . . C
H9 .9390 .2548 .2973 .043 Uiso calc R 1 . . H

loop_
_atom_site_aniso_label
_atom_site_aniso_U_11
_atom_site_aniso_U_22
_atom_site_aniso_U_33
_atom_site_aniso_U_12
_atom_site_aniso_U_13
_atom_site_aniso_U_23
S1 .0315(3) .0258(2) .0290(2) .00194(18) .01481(18) .00210(18)
O1 .0459(8) .0398(8) .0415(8) -.0061(7) .0243(7) -.0120(7)
O2 .0428(8) .0357(8) .0471(9) .0073(6) .0214(7) .0166(7)
N1 .0281(8) .0306(8) .0258(8) .0029(6) .0118(6) .0035(6)
C2 .0307(9) .0344(10) .0321(10) -.0001(8) .0083(8) .0091(8)
C3 .0278(9) .0326(10) .0293(9) -.0021(8) .0039(7) .0041(8)
C4 .0264(8) .0285(9) .0299(9) .0050(7) .0090(7) .0036(8)
C5 .0344(10) .0427(11) .0320(10) -.0013(9) .0121(8) .0054(9)
C6 .0383(12) .0518(13) .0507(13) -.0066(10) .0164(10) .0103(11)
C7 .0346(11) .0358(12) .0666(16) -.0049(9) .0067(10) .0025(11)
C8 .0394(11) .0405(12) .0460(12) .0048(10) .0055(10) -.0109(10)
C9 .0366(10) .0373(10) .0343(10) .0070(9) .0130(8) -.0023(9)

loop_
_atom_type_symbol
_atom_type_description
_atom_type_scat_dispersion_real
_atom_type_scat_dispersion_imag
_atom_type_scat_source
C C 0.0033 0.0016
; International Tables for Crystallography (1992).
Vol.C, Tables 4.2.6.8 and 6.1.1.4
;
H H 0.0000 0.0000
; International Tables for Crystallography (1992).
Vol.C, Tables 4.2.6.8 and 6.1.1.4
;
N N 0.0061 0.0033
; International Tables for Crystallography (1992).
Vol.C, Tables 4.2.6.8 and 6.1.1.4
;
O O 0.0106 0.0060
; International Tables for Crystallography (1992).
Vol.C, Tables 4.2.6.8 and 6.1.1.4
;
S S 0.1246 0.1234
; International Tables for Crystallography (1992).
Vol.C, Tables 4.2.6.8 and 6.1.1.4
;

loop_
_geom_angle_atom_site_label_1
_geom_angle_atom_site_label_2
_geom_angle_atom_site_label_3
_geom_angle_site_symmetry_1
_geom_angle_site_symmetry_3
_geom_angle
_geom_angle_publ_flag
O1 S1 O2 . . 119.27(10) yes
O1 S1 N1 . . 107.74(9) ?
O2 S1 N1 . . 105.52(8) ?
O1 S1 C4 . . 108.14(9) ?
O2 S1 C4 . . 108.55(9) ?
N1 S1 C4 . . 107.01(9) yes
C2 N1 S1 . . 118.11(12) yes
C2 N1 H1 . . 111.7(16) ?
S1 N1 H1 . . 112.0(15) ?
N1 C2 C3 . . 109.76(15) ?
N1 C2 H21 . . 109.7 ?
C3 C2 H21 . . 109.7 ?
N1 C2 H22 . . 109.7 ?
C3 C2 H22 . . 109.7 ?
H21 C2 H22 . . 108.2 ?
C2 C3 C3 . 3_665 111.4(2) ?
C2 C3 H31 . . 109.3 ?
C3 C3 H31 3_665 . 109.3 ?
C2 C3 H32 . . 109.3 ?
C3 C3 H32 3_665 . 109.3 ?
H31 C3 H32 . . 108.0 ?
C5 C4 C9 . . 120.90(19) ?
C5 C4 S1 . . 119.52(15) ?
C9 C4 S1 . . 119.49(14) ?
C6 C5 C4 . . 118.9(2) ?
C6 C5 H5 . . 120.6 ?
C4 C5 H5 . . 120.6 ?
C7 C6 C5 . . 120.4(2) ?
C7 C6 H6 . . 119.8 ?
C5 C6 H6 . . 119.8 ?
C6 C7 C8 . . 120.4(2) ?
C6 C7 H7 . . 119.8 ?
C8 C7 H7 . . 119.8 ?
C9 C8 C7 . . 120.1(2) ?
C9 C8 H8 . . 119.9 ?
C7 C8 H8 . . 119.9 ?
C8 C9 C4 . . 119.30(19) ?
C8 C9 H9 . . 120.4 ?
C4 C9 H9 . . 120.4 ?

loop_
_geom_bond_atom_site_label_1
_geom_bond_atom_site_label_2
_geom_bond_site_symmetry_2
_geom_bond_distance
_geom_bond_publ_flag
S1 O1 . 1.4310(14) ?
S1 O2 . 1.4361(14) ?
S1 N1 . 1.6213(16) yes
S1 C4 . 1.7654(19) yes
N1 C2 . 1.474(2) yes
N1 H1 . .87(2) ?
C2 C3 . 1.516(3) ?
C2 H21 . .9900 ?
C2 H22 . .9900 ?
C3 C3 3_665 1.520(4) ?
C3 H31 . .9900 ?
C3 H32 . .9900 ?
C4 C5 . 1.387(3) ?
C4 C9 . 1.391(3) ?
C5 C6 . 1.387(3) ?
C5 H5 . .9500 ?
C6 C7 . 1.376(3) ?
C6 H6 . .9500 ?
C7 C8 . 1.383(3) ?
C7 H7 . .9500 ?
C8 C9 . 1.379(3) ?
C8 H8 . .9500 ?
C9 H9 . .9500 ?

loop_
_geom_hbond_atom_site_label_D
_geom_hbond_atom_site_label_H
_geom_hbond_atom_site_label_A
_geom_hbond_site_symmetry_A
_geom_hbond_distance_DH
_geom_hbond_distance_HA
_geom_hbond_distance_DA
_geom_hbond_angle_DHA
_geom_hbond_publ_flag
N1 H1 O2 2_655 0.87(2) 2.07(2) 2.917(2) 164(2) yes

loop_
_geom_torsion_atom_site_label_1
_geom_torsion_atom_site_label_2
_geom_torsion_atom_site_label_3
_geom_torsion_atom_site_label_4
_geom_torsion_site_symmetry_4
_geom_torsion
_geom_torsion_publ_flag
O1 S1 N1 C2 . -59.85(16) ?
O2 S1 N1 C2 . 171.72(14) ?
C4 S1 N1 C2 . 56.23(16) yes
S1 N1 C2 C3 . 167.96(13) yes
N1 C2 C3 C3 3_665 173.93(19) yes
O1 S1 C4 C5 . 8.70(18) ?
O2 S1 C4 C5 . 139.44(16) ?
N1 S1 C4 C5 . -107.12(16) yes
O1 S1 C4 C9 . -174.70(15) ?
O2 S1 C4 C9 . -43.96(18) ?
N1 S1 C4 C9 . 69.48(17) ?
C9 C4 C5 C6 . 0.0(3) ?
S1 C4 C5 C6 . 176.56(16) ?
C4 C5 C6 C7 . 0.3(3) ?
C5 C6 C7 C8 . -0.2(3) ?
C6 C7 C8 C9 . -0.2(3) ?
C7 C8 C9 C4 . 0.5(3) ?
C5 C4 C9 C8 . -0.4(3) ?
S1 C4 C9 C8 . -176.98(15) ?
